data_2240981
loop_
_publ_author_name
'Ohmagari, Hitomi'
'Nakaya, Manabu'
'Ohtani, Ryo'
'Nakamura, Masaaki'
'Hayami, Shinya'

_publ_section_title
;
 Crystal structure of bis[4'-(1,4,7,10-tetraoxa-13-
 azacyclopentadecan-13-yl)-2,2':6',2''-terpyridine]cobalt(III)
 tris(perchlorate) methanol monosolvate monohydrate
;
_journal_coeditor_code IS5400
_journal_issue 8
_journal_name_full 'Acta Crystallographica Section E'
_journal_page_first 997
_journal_page_last 999
_journal_paper_doi 10.1107/S2056989015014164
_journal_volume 71
_journal_year 2015
_chemical_formula_iupac '[Co (C25 H30 N4 O4)2] (Cl O4)3, C H4 O, H2 O'
_chemical_formula_moiety 'C51 H66 Cl3 Co N8 O22'
_chemical_formula_sum 'C51 H66 Cl3 Co N8 O22'
_chemical_formula_weight 1308.42
_chemical_name_systematic
;Bis[4'-(1,4,7,10-tetraoxa-13-azacyclopentadecan-13-yl)-2,2':6',2''-terpyridine]cobalt(III)
tris(perchlorate) methanol monosolvate monohydrate
;
_space_group_crystal_system triclinic
_space_group_IT_number 1
_space_group_name_Hall 'P 1'
_space_group_name_H-M_alt 'P 1'
_symmetry_space_group_name_Hall 'P 1'
_symmetry_space_group_name_H-M 'P 1'
_atom_sites_solution_hydrogens geom
_atom_sites_solution_primary direct
_atom_sites_solution_secondary difmap
_cell_angle_alpha 84.237(2)
_cell_angle_beta 81.674(2)
_cell_angle_gamma 85.652(3)
_cell_formula_units_Z 1
_cell_length_a 8.8080(8)
_cell_length_b 9.5032(8)
_cell_length_c 16.9321(14)
_cell_measurement_reflns_used 9503
_cell_measurement_temperature 100
_cell_measurement_theta_max 27.47
_cell_measurement_theta_min 3.09
_cell_volume 1392.6(2)
_computing_cell_refinement
;
<i>RAPID-AUTO</i> (Rigaku, 1995)
;
_computing_data_collection
;
<i>RAPID-AUTO</i> (Rigaku, 1995)
;
_computing_data_reduction
;
<i>RAPID-AUTO</i> (Rigaku, 1995)
;
_computing_molecular_graphics
;
CrystalStructure (Rigaku, 2014)
;
_computing_publication_material
;
CrystalStructure (Rigaku, 2014)
;
_computing_structure_refinement
;
SHELXL2014 (Sheldrick, 2015)
;
_computing_structure_solution
;
SIR2004 (Burla <i>et al.</i>,  2005)
;
_diffrn_ambient_temperature 100
_diffrn_detector_area_resol_mean 10.000
_diffrn_measured_fraction_theta_full 0.998
_diffrn_measured_fraction_theta_max 0.995
_diffrn_measurement_device_type 'Rigaku R-AXIS RAPID'
_diffrn_measurement_method \w
_diffrn_radiation_type 'Mo K\a'
_diffrn_radiation_wavelength 0.71075
_diffrn_reflns_av_R_equivalents 0.0981
_diffrn_reflns_limit_h_max 11
_diffrn_reflns_limit_h_min -11
_diffrn_reflns_limit_k_max 12
_diffrn_reflns_limit_k_min -12
_diffrn_reflns_limit_l_max 21
_diffrn_reflns_limit_l_min -21
_diffrn_reflns_number 13693
_diffrn_reflns_theta_full 25.242
_diffrn_reflns_theta_max 27.481
_diffrn_standards_number 0
_exptl_absorpt_coefficient_mu 0.541
_exptl_absorpt_correction_T_max 0.973
_exptl_absorpt_correction_T_min 0.370
_exptl_absorpt_correction_type multi-scan
_exptl_absorpt_process_details
;
(ABSCOR; Rigaku, 1995)
;
_exptl_crystal_colour brown
_exptl_crystal_density_diffrn 1.560
_exptl_crystal_density_method 'not measured'
_exptl_crystal_description platelet
_exptl_crystal_F_000 682.00
_exptl_crystal_size_max 0.500
_exptl_crystal_size_mid 0.100
_exptl_crystal_size_min 0.050
_refine_diff_density_max 0.96
_refine_diff_density_min -1.09
_refine_ls_abs_structure_details
;
Flack <i>x</i> determined using 1715 quotients
[(<i>I</i>^+^)-(<i>I</i>^-^)]/[(<i>I</i>^+^)+(<i>I</i>^-^)]
(Parsons & Flack, 2004)
;
_refine_ls_abs_structure_Flack 0.02(3)
_refine_ls_extinction_method none
_refine_ls_goodness_of_fit_ref 1.035
_refine_ls_hydrogen_treatment mixed
_refine_ls_number_parameters 774
_refine_ls_number_reflns 10375
_refine_ls_number_restraints 6
_refine_ls_R_factor_all 0.1362
_refine_ls_R_factor_gt 0.0856
_refine_ls_shift/su_max 0.000
_refine_ls_structure_factor_coef Fsqd
_refine_ls_weighting_details 'w = 1/[\s^2^(Fo^2^)+(0.1411P)^2^+0.0000P] where P=(Fo^2^+2Fc^2^)/3'
_refine_ls_weighting_scheme calc
_refine_ls_wR_factor_gt 0.2146
_refine_ls_wR_factor_ref 0.2561
_reflns_number_gt 6395
_reflns_number_total 10375
_reflns_threshold_expression F^2^>2\s(F^2^)
_cod_data_source_file is5400sup1.cf
_cod_data_source_block I
_cod_database_code 2240981

loop_
_symmetry_equiv_pos_site_id
_space_group_symop_operation_xyz
1 +X,+Y,+Z

loop_
_atom_site_type_symbol
_atom_site_label
_atom_site_fract_x
_atom_site_fract_y
_atom_site_fract_z
_atom_site_U_iso_or_equiv
_atom_site_adp_type
_atom_site_calc_flag
_atom_site_refinement_flags
_atom_site_occupancy
Co Co1 0.76909(15) 0.08790(13) 0.13275(9) 0.0288(4) Uani d . 1
Cl Cl1 0.3213(4) 0.1579(4) -0.1139(2) 0.0467(8) Uani d . 1
Cl Cl2 0.4623(5) 0.5336(3) 0.2794(2) 0.0496(9) Uani d . 1
Cl Cl3 0.0656(4) 0.0376(3) 0.43350(17) 0.0349(7) Uani d . 1
O O1 0.2434(10) -0.2957(9) 0.5627(5) 0.040(2) Uani d . 1
O O2 0.2493(11) -0.5893(9) 0.6131(5) 0.039(2) Uani d . 1
O O3 0.5560(11) -0.7130(9) 0.5627(5) 0.040(2) Uani d . 1
O O4 0.7922(11) -0.5239(8) 0.5341(5) 0.038(2) Uani d . 1
O O5 0.6674(11) 0.4750(8) -0.2506(5) 0.041(2) Uani d . 1
O O6 0.5788(10) 0.7563(9) -0.2955(5) 0.0355(19) Uani d . 1
O O7 0.7867(12) 0.9733(9) -0.2658(5) 0.043(2) Uani d . 1
O O8 0.9854(12) 0.7656(9) -0.1865(6) 0.044(2) Uani d . 1
O O9 0.2713(15) 0.2838(16) -0.0750(8) 0.089(5) Uani d . 1
O O10 0.379(2) 0.1901(16) -0.1895(8) 0.119(7) Uani d . 1
O O11 0.1913(16) 0.0748(15) -0.1079(11) 0.101(5) Uani d . 1
O O12 0.433(2) 0.0815(19) -0.0708(14) 0.147(8) Uani d . 1
O O13 0.4992(13) 0.4261(11) 0.3397(6) 0.059(3) Uani d . 1
O O14 0.5172(15) 0.4906(12) 0.2014(5) 0.061(3) Uani d . 1
O O15 0.2926(16) 0.5578(13) 0.2866(9) 0.090(5) Uani d . 1
O O16 0.532(2) 0.6637(12) 0.2864(7) 0.092(5) Uani d . 1
O O17 0.1782(13) 0.1141(11) 0.4618(6) 0.056(3) Uani d . 1
O O18 0.0058(11) 0.1245(9) 0.3700(6) 0.047(2) Uani d . 1
O O19 0.1408(12) -0.0920(10) 0.4047(6) 0.049(2) Uani d . 1
O O20 -0.0586(11) 0.0040(10) 0.4955(6) 0.050(3) Uani d . 1
O O21 1.0569(13) 0.7203(12) -0.0296(7) 0.058(3) Uani d . 1
O O22 0.5440(14) 0.4499(11) -0.0796(6) 0.058(3) Uani d . 1
N N1 0.5582(12) 0.1554(9) 0.1505(5) 0.029(2) Uani d . 1
N N2 0.7229(11) 0.0005(10) 0.2348(6) 0.027(2) Uani d . 1
N N3 0.9705(12) -0.0059(10) 0.1438(5) 0.028(2) Uani d . 1
N N4 0.6214(12) -0.1840(10) 0.4670(6) 0.031(2) Uani d . 1
N N5 0.7192(12) -0.0609(10) 0.0721(6) 0.030(2) Uani d . 1
N N6 0.8196(12) 0.1781(10) 0.0318(5) 0.030(2) Uani d . 1
N N7 0.8311(12) 0.2623(10) 0.1661(5) 0.029(2) Uani d . 1
N N8 0.9469(13) 0.3779(10) -0.1943(6) 0.034(2) Uani d . 1
C C1 0.4792(16) 0.2376(12) 0.0982(7) 0.035(3) Uani d . 1
C C2 0.3246(16) 0.2856(12) 0.1191(7) 0.038(3) Uani d . 1
C C3 0.2545(16) 0.2508(13) 0.1965(8) 0.037(3) Uani d . 1
C C4 0.3316(15) 0.1623(12) 0.2487(7) 0.034(3) Uani d . 1
C C5 0.4812(13) 0.1165(11) 0.2256(7) 0.028(2) Uani d . 1
C C6 0.5781(14) 0.0217(11) 0.2748(7) 0.029(3) Uani d . 1
C C7 0.5383(15) -0.0367(12) 0.3520(7) 0.032(3) Uani d . 1
C C8 0.6496(14) -0.1234(12) 0.3894(7) 0.028(3) Uani d . 1
C C9 0.8020(13) -0.1426(11) 0.3471(6) 0.027(2) Uani d . 1
C C10 0.8303(14) -0.0796(12) 0.2689(7) 0.029(2) Uani d . 1
C C11 0.9784(15) -0.0824(12) 0.2149(7) 0.032(3) Uani d . 1
C C12 1.1133(15) -0.1560(11) 0.2315(7) 0.032(3) Uani d . 1
C C13 1.2438(15) -0.1510(12) 0.1753(7) 0.034(3) Uani d . 1
C C14 1.2326(15) -0.0707(13) 0.1017(7) 0.034(3) Uani d . 1
C C15 1.0963(16) -0.0005(12) 0.0896(7) 0.037(3) Uani d . 1
C C16 0.4678(14) -0.1757(12) 0.5139(7) 0.032(3) Uani d . 1
C C17 0.3766(15) -0.3032(13) 0.5053(8) 0.036(3) Uani d . 1
C C18 0.1299(15) -0.3849(13) 0.5462(8) 0.040(3) Uani d . 1
C C19 0.1884(17) -0.5405(14) 0.5399(8) 0.042(3) Uani d . 1
C C20 0.2917(17) -0.7374(14) 0.6149(9) 0.045(3) Uani d . 1
C C21 0.4214(16) -0.7781(13) 0.5537(8) 0.040(3) Uani d . 1
C C22 0.6712(17) -0.7252(13) 0.4948(7) 0.040(3) Uani d . 1
C C23 0.8174(17) -0.6641(13) 0.5112(8) 0.043(3) Uani d . 1
C C24 0.7705(17) -0.4219(12) 0.4687(7) 0.037(3) Uani d . 1
C C25 0.7350(15) -0.2780(11) 0.5036(7) 0.033(3) Uani d . 1
C C26 0.6618(14) -0.1841(12) 0.1009(7) 0.034(3) Uani d . 1
C C27 0.6197(15) -0.2781(13) 0.0522(7) 0.036(3) Uani d . 1
C C28 0.6395(17) -0.2449(13) -0.0316(8) 0.038(3) Uani d . 1
C C29 0.7026(15) -0.1173(12) -0.0633(7) 0.034(3) Uani d . 1
C C30 0.7400(13) -0.0264(11) -0.0100(6) 0.027(2) Uani d . 1
C C31 0.8041(15) 0.1133(12) -0.0339(7) 0.033(3) Uani d . 1
C C32 0.8445(14) 0.1755(12) -0.1095(7) 0.033(3) Uani d . 1
C C33 0.9060(15) 0.3130(13) -0.1208(7) 0.033(3) Uani d . 1
C C34 0.9234(14) 0.3770(12) -0.0500(6) 0.031(3) Uani d . 1
C C35 0.8782(14) 0.3093(12) 0.0243(7) 0.033(3) Uani d . 1
C C36 0.8802(14) 0.3583(11) 0.1029(7) 0.031(3) Uani d . 1
C C37 0.9269(15) 0.4901(12) 0.1171(7) 0.036(3) Uani d . 1
C C38 0.9210(17) 0.5219(13) 0.1950(8) 0.043(3) Uani d . 1
C C39 0.8734(17) 0.4287(14) 0.2562(8) 0.041(3) Uani d . 1
C C40 0.8241(15) 0.2973(12) 0.2417(6) 0.031(3) Uani d . 1
C C41 1.0265(17) 0.5099(12) -0.2036(7) 0.036(3) Uani d . 1
C C42 0.9121(16) 0.6387(11) -0.1958(8) 0.040(3) Uani d . 1
C C43 1.0336(17) 0.8480(14) -0.2601(8) 0.045(3) Uani d . 1
C C44 0.9077(17) 0.8978(14) -0.3117(8) 0.043(3) Uani d . 1
C C45 0.6521(18) 0.9962(14) -0.3080(9) 0.045(3) Uani d . 1
C C46 0.5347(16) 0.8952(12) -0.2743(7) 0.036(3) Uani d . 1
C C47 0.4694(17) 0.6548(14) -0.2622(9) 0.045(3) Uani d . 1
C C48 0.5297(17) 0.5122(14) -0.2852(8) 0.043(3) Uani d . 1
C C49 0.7317(16) 0.3359(12) -0.2671(7) 0.039(3) Uani d . 1
C C50 0.9005(17) 0.3271(13) -0.2658(7) 0.040(3) Uani d . 1
C C51 1.2209(19) 0.689(2) -0.0377(11) 0.069(5) Uani d . 1
H H1 0.52847 0.26304 0.04691 0.0416 Uiso calc R 1
H H2 0.27099 0.33921 0.08191 0.0452 Uiso calc R 1
H H3 0.15536 0.28732 0.21306 0.0444 Uiso calc R 1
H H4 0.28238 0.13362 0.29951 0.0406 Uiso calc R 1
H H5 0.460(11) 0.409(19) -0.076(10) 0.0869 Uiso d . 1
H H6 0.600(16) 0.427(19) -0.123(7) 0.0869 Uiso d . 1
H H7 0.43993 -0.01952 0.37897 0.0387 Uiso calc R 1
H H9 0.87922 -0.19533 0.37099 0.0324 Uiso calc R 1
H H12 1.11622 -0.209 0.2806 0.0388 Uiso calc R 1
H H13 1.33574 -0.19894 0.18579 0.0408 Uiso calc R 1
H H14 1.31708 -0.06576 0.06186 0.0414 Uiso calc R 1
H H15 1.09069 0.05389 0.04119 0.0441 Uiso calc R 1
H H16A 0.41193 -0.0893 0.49601 0.0384 Uiso calc R 1
H H16B 0.47775 -0.17185 0.5699 0.0384 Uiso calc R 1
H H17A 0.34885 -0.29899 0.45173 0.0433 Uiso calc R 1
H H17B 0.43728 -0.39104 0.51536 0.0433 Uiso calc R 1
H H18A 0.09371 -0.34791 0.49631 0.0484 Uiso calc R 1
H H18B 0.04296 -0.38105 0.58843 0.0484 Uiso calc R 1
H H19A 0.10483 -0.59723 0.53314 0.0499 Uiso calc R 1
H H19B 0.26787 -0.54819 0.49415 0.0499 Uiso calc R 1
H H20A 0.20282 -0.78667 0.60781 0.0536 Uiso calc R 1
H H20B 0.31881 -0.7699 0.66753 0.0536 Uiso calc R 1
H H21A 0.44077 -0.88019 0.55882 0.0484 Uiso calc R 1
H H21B 0.39411 -0.75 0.50068 0.0484 Uiso calc R 1
H H21 1.03052 0.73952 -0.07417 0.0872 Uiso calc R 1
H H22A 0.63565 -0.67401 0.4477 0.0482 Uiso calc R 1
H H22B 0.69184 -0.824 0.4847 0.0482 Uiso calc R 1
H H23A 0.85969 -0.72429 0.55344 0.0513 Uiso calc R 1
H H23B 0.89263 -0.66473 0.46331 0.0513 Uiso calc R 1
H H24A 0.68576 -0.44509 0.44261 0.0445 Uiso calc R 1
H H24B 0.86261 -0.41941 0.42964 0.0445 Uiso calc R 1
H H25A 0.69899 -0.29483 0.56047 0.0397 Uiso calc R 1
H H25B 0.82982 -0.23003 0.49808 0.0397 Uiso calc R 1
H H26 0.64963 -0.20782 0.15597 0.0411 Uiso calc R 1
H H27 0.57841 -0.36271 0.07453 0.0430 Uiso calc R 1
H H28 0.61109 -0.30695 -0.06523 0.0458 Uiso calc R 1
H H29 0.71936 -0.09348 -0.11837 0.0404 Uiso calc R 1
H H32 0.83213 0.12896 -0.1537 0.0392 Uiso calc R 1
H H34 0.96538 0.46477 -0.05424 0.0377 Uiso calc R 1
H H37 0.96122 0.55491 0.0746 0.0431 Uiso calc R 1
H H38 0.95067 0.60943 0.2051 0.0518 Uiso calc R 1
H H39 0.87272 0.45066 0.30853 0.0495 Uiso calc R 1
H H40 0.78657 0.23442 0.28449 0.0368 Uiso calc R 1
H H41A 1.0891 0.51881 -0.2557 0.0437 Uiso calc R 1
H H41B 1.09422 0.50689 -0.16298 0.0437 Uiso calc R 1
H H42A 0.8606 0.65387 -0.24308 0.0475 Uiso calc R 1
H H42B 0.83472 0.61967 -0.14974 0.0475 Uiso calc R 1
H H43A 1.11253 0.7924 -0.29157 0.0539 Uiso calc R 1
H H43B 1.08039 0.93084 -0.24759 0.0539 Uiso calc R 1
H H44A 0.94991 0.95862 -0.35793 0.0514 Uiso calc R 1
H H44B 0.86853 0.8167 -0.33082 0.0514 Uiso calc R 1
H H45A 0.68295 0.98447 -0.36441 0.0541 Uiso calc R 1
H H45B 0.60843 1.09236 -0.30335 0.0541 Uiso calc R 1
H H46A 0.51838 0.89439 -0.21641 0.0435 Uiso calc R 1
H H46B 0.43828 0.92643 -0.29376 0.0435 Uiso calc R 1
H H47A 0.37225 0.67984 -0.28225 0.0538 Uiso calc R 1
H H47B 0.45203 0.65426 -0.20432 0.0538 Uiso calc R 1
H H48A 0.45417 0.44319 -0.26576 0.0519 Uiso calc R 1
H H48B 0.55108 0.51345 -0.34307 0.0519 Uiso calc R 1
H H49A 0.71053 0.31531 -0.31931 0.0465 Uiso calc R 1
H H49B 0.68437 0.266 -0.22725 0.0465 Uiso calc R 1
H H50A 0.9391 0.22923 -0.26928 0.0481 Uiso calc R 1
H H50B 0.94854 0.38219 -0.31293 0.0481 Uiso calc R 1
H H51A 1.27242 0.77439 -0.05623 0.1031 Uiso calc R 1
H H51B 1.2499 0.62005 -0.0756 0.1031 Uiso calc R 1
H H51C 1.24968 0.65275 0.01334 0.1031 Uiso calc R 1

loop_
_atom_site_aniso_label
_atom_site_aniso_U_11
_atom_site_aniso_U_22
_atom_site_aniso_U_33
_atom_site_aniso_U_12
_atom_site_aniso_U_13
_atom_site_aniso_U_23
Co1 0.0355(9) 0.0233(7) 0.0266(8) -0.0017(6) -0.0056(7) 0.0036(6)
Cl1 0.048(2) 0.0461(18) 0.0415(17) 0.0059(16) -0.0020(15) 0.0076(14)
Cl2 0.075(3) 0.0331(17) 0.0392(17) -0.0001(16) -0.0137(18) 0.0077(14)
Cl3 0.0405(17) 0.0311(14) 0.0323(14) -0.0015(13) -0.0064(13) 0.0018(12)
O1 0.035(5) 0.039(5) 0.041(5) 0.000(4) 0.009(4) 0.001(4)
O2 0.042(5) 0.032(4) 0.039(5) 0.007(4) -0.005(4) 0.006(4)
O3 0.041(5) 0.037(5) 0.043(5) -0.006(4) -0.006(4) -0.011(4)
O4 0.055(6) 0.024(4) 0.034(4) 0.002(4) -0.007(4) 0.005(3)
O5 0.056(6) 0.026(4) 0.041(5) 0.001(4) -0.012(4) -0.003(4)
O6 0.043(5) 0.034(4) 0.030(4) -0.005(4) -0.010(4) 0.001(4)
O7 0.058(6) 0.030(4) 0.041(5) 0.007(4) -0.015(4) 0.000(4)
O8 0.052(6) 0.027(4) 0.053(5) -0.012(4) -0.015(5) 0.008(4)
O9 0.063(8) 0.120(11) 0.095(9) 0.027(8) -0.022(7) -0.066(9)
O10 0.21(2) 0.080(9) 0.048(7) -0.033(11) 0.028(10) 0.016(7)
O11 0.063(9) 0.083(10) 0.162(15) -0.031(8) -0.002(10) -0.031(10)
O12 0.134(16) 0.101(12) 0.22(2) 0.054(12) -0.097(16) -0.038(14)
O13 0.063(7) 0.056(6) 0.054(6) -0.003(5) -0.023(5) 0.034(5)
O14 0.089(9) 0.067(7) 0.031(5) -0.026(6) -0.013(5) 0.001(5)
O15 0.080(9) 0.070(8) 0.104(10) 0.047(7) -0.003(8) 0.012(7)
O16 0.175(16) 0.052(7) 0.051(7) -0.047(8) 0.001(8) -0.009(5)
O17 0.059(7) 0.057(6) 0.059(6) -0.010(5) -0.030(5) -0.010(5)
O18 0.047(6) 0.036(5) 0.049(5) 0.004(4) 0.005(5) 0.013(4)
O19 0.055(6) 0.045(5) 0.048(5) 0.006(5) -0.016(5) -0.005(4)
O20 0.047(6) 0.050(6) 0.042(5) 0.000(5) 0.016(5) 0.015(4)
O21 0.063(7) 0.050(6) 0.059(6) -0.009(5) -0.011(6) 0.012(5)
O22 0.074(8) 0.052(6) 0.044(6) 0.005(6) -0.004(6) 0.000(5)
N1 0.033(6) 0.024(5) 0.027(5) -0.009(4) 0.003(4) 0.005(4)
N2 0.023(5) 0.029(5) 0.027(5) -0.005(4) -0.001(4) 0.003(4)
N3 0.032(5) 0.031(5) 0.021(4) -0.009(4) -0.006(4) 0.004(4)
N4 0.032(6) 0.025(5) 0.032(5) -0.005(4) -0.004(4) 0.011(4)
N5 0.033(5) 0.025(5) 0.032(5) 0.002(4) -0.009(4) 0.003(4)
N6 0.039(6) 0.033(5) 0.021(5) -0.008(4) -0.013(4) 0.012(4)
N7 0.039(6) 0.025(5) 0.020(4) 0.005(4) 0.001(4) 0.004(4)
N8 0.045(6) 0.027(5) 0.026(5) 0.000(5) -0.004(5) 0.012(4)
C1 0.045(8) 0.027(6) 0.031(6) -0.002(5) -0.008(6) 0.003(5)
C2 0.054(9) 0.027(6) 0.031(6) 0.004(6) -0.012(6) 0.006(5)
C3 0.034(7) 0.031(6) 0.043(7) -0.001(5) -0.003(6) 0.004(6)
C4 0.037(7) 0.031(6) 0.032(6) -0.004(5) 0.001(6) 0.003(5)
C5 0.024(6) 0.025(5) 0.031(6) 0.003(5) 0.006(5) 0.003(5)
C6 0.031(6) 0.019(5) 0.035(6) 0.000(5) 0.001(5) -0.001(5)
C7 0.035(7) 0.028(6) 0.032(6) -0.012(5) -0.004(5) 0.011(5)
C8 0.024(6) 0.029(6) 0.029(6) -0.003(5) -0.001(5) 0.006(5)
C9 0.029(6) 0.027(5) 0.025(5) -0.003(5) -0.012(5) 0.008(4)
C10 0.036(7) 0.026(5) 0.027(5) -0.005(5) -0.011(5) -0.002(5)
C11 0.042(7) 0.024(5) 0.034(6) -0.013(5) -0.013(6) 0.004(5)
C12 0.049(8) 0.021(5) 0.026(5) 0.005(5) -0.010(5) 0.006(4)
C13 0.039(7) 0.025(6) 0.038(6) 0.006(5) -0.011(6) -0.001(5)
C14 0.037(7) 0.035(6) 0.029(6) -0.012(6) -0.005(5) 0.015(5)
C15 0.046(8) 0.029(6) 0.033(6) -0.004(5) -0.002(6) 0.008(5)
C16 0.037(7) 0.024(5) 0.031(6) -0.001(5) 0.007(5) -0.002(5)
C17 0.038(7) 0.033(6) 0.038(6) -0.009(5) -0.007(6) 0.003(5)
C18 0.036(7) 0.033(6) 0.049(7) -0.003(6) -0.002(6) 0.012(6)
C19 0.041(8) 0.041(7) 0.044(7) -0.011(6) -0.015(6) 0.009(6)
C20 0.044(8) 0.032(7) 0.056(8) -0.006(6) -0.005(7) 0.008(6)
C21 0.044(8) 0.030(6) 0.048(7) 0.001(6) -0.012(6) -0.004(6)
C22 0.055(9) 0.033(6) 0.032(6) 0.002(6) -0.005(6) -0.008(5)
C23 0.055(9) 0.027(6) 0.040(7) 0.010(6) 0.012(6) -0.008(5)
C24 0.053(8) 0.032(6) 0.024(6) 0.002(6) -0.005(6) 0.002(5)
C25 0.040(7) 0.024(5) 0.033(6) -0.001(5) -0.004(5) 0.006(5)
C26 0.037(7) 0.030(6) 0.032(6) 0.000(5) 0.002(6) 0.006(5)
C27 0.042(8) 0.027(6) 0.036(7) -0.006(5) 0.000(6) 0.004(5)
C28 0.049(8) 0.033(6) 0.034(6) 0.001(6) -0.006(6) -0.008(5)
C29 0.038(7) 0.031(6) 0.032(6) -0.002(5) -0.013(5) 0.009(5)
C30 0.032(6) 0.026(5) 0.023(5) 0.005(5) 0.000(5) -0.002(4)
C31 0.043(7) 0.029(6) 0.026(6) -0.001(5) -0.012(5) 0.007(5)
C32 0.033(7) 0.031(6) 0.033(6) -0.002(5) -0.004(5) 0.000(5)
C33 0.037(7) 0.030(6) 0.028(6) 0.002(5) 0.006(5) 0.005(5)
C34 0.040(7) 0.027(5) 0.027(6) -0.002(5) -0.009(5) 0.007(5)
C35 0.035(7) 0.028(6) 0.036(6) -0.002(5) -0.006(5) 0.006(5)
C36 0.042(7) 0.023(5) 0.026(5) 0.004(5) -0.007(5) 0.006(4)
C37 0.041(7) 0.028(6) 0.034(6) -0.001(5) 0.004(6) 0.004(5)
C38 0.063(10) 0.024(6) 0.044(7) -0.009(6) -0.012(7) 0.003(5)
C39 0.048(8) 0.036(7) 0.040(7) -0.006(6) -0.008(6) -0.003(6)
C40 0.043(7) 0.031(6) 0.014(5) 0.002(5) 0.001(5) 0.007(4)
C41 0.056(8) 0.024(5) 0.027(5) -0.009(5) -0.003(6) 0.007(5)
C42 0.050(8) 0.020(5) 0.049(7) -0.008(5) -0.010(7) 0.005(5)
C43 0.049(9) 0.034(7) 0.048(8) -0.006(6) 0.000(7) 0.007(6)
C44 0.057(9) 0.035(7) 0.035(7) -0.006(6) -0.006(6) 0.008(6)
C45 0.061(9) 0.031(6) 0.047(7) 0.005(6) -0.026(7) -0.002(6)
C46 0.044(7) 0.032(6) 0.028(6) 0.007(5) 0.000(5) 0.005(5)
C47 0.045(8) 0.036(7) 0.048(8) -0.002(6) 0.002(7) 0.005(6)
C48 0.054(9) 0.036(7) 0.044(7) -0.010(6) -0.021(7) 0.006(6)
C49 0.055(9) 0.031(6) 0.031(6) -0.005(6) -0.013(6) 0.007(5)
C50 0.066(10) 0.028(6) 0.028(6) -0.004(6) -0.013(6) 0.004(5)
C51 0.039(9) 0.096(13) 0.069(11) 0.019(9) 0.004(8) -0.027(10)

loop_
_atom_type_symbol
_atom_type_description
_atom_type_scat_dispersion_real
_atom_type_scat_dispersion_imag
_atom_type_scat_source
Co Co 0.3494 0.9721
;
International Tables for Crystallography
(Vol. C, Tables 4.2.6.8 and 6.1.1.4)
;
C C 0.0033 0.0016
;
International Tables for Crystallography
(Vol. C, Tables 4.2.6.8 and 6.1.1.4)
;
N N 0.0061 0.0033
;
International Tables for Crystallography
(Vol. C, Tables 4.2.6.8 and 6.1.1.4)
;
O O 0.0106 0.0060
;
International Tables for Crystallography
(Vol. C, Tables 4.2.6.8 and 6.1.1.4)
;
H H 0.0000 0.0000
;
International Tables for Crystallography
(Vol. C, Table 6.1.1.4)
;
Cl Cl 0.1484 0.1585
;
International Tables for Crystallography
(Vol. C, Tables 4.2.6.8 and 6.1.1.4)
;

loop_
_geom_angle_atom_site_label_1
_geom_angle_atom_site_label_2
_geom_angle_atom_site_label_3
_geom_angle
_geom_angle_publ_flag
N1 Co1 N2 82.8(4) no
N1 Co1 N3 164.5(4) no
N1 Co1 N5 91.1(4) no
N1 Co1 N6 98.1(4) no
N1 Co1 N7 90.5(4) no
N2 Co1 N3 81.7(4) no
N2 Co1 N5 99.0(4) no
N2 Co1 N6 178.3(5) no
N2 Co1 N7 95.9(4) no
N3 Co1 N5 91.2(4) no
N3 Co1 N6 97.5(4) no
N3 Co1 N7 91.2(4) no
N5 Co1 N6 82.5(4) no
N5 Co1 N7 165.2(4) no
N6 Co1 N7 82.7(4) no
O9 Cl1 O10 110.7(9) no
O9 Cl1 O11 107.3(8) no
O9 Cl1 O12 107.7(11) no
O10 Cl1 O11 111.5(12) no
O10 Cl1 O12 111.0(13) no
O11 Cl1 O12 108.5(10) no
O13 Cl2 O14 110.7(6) no
O13 Cl2 O15 108.7(7) no
O13 Cl2 O16 111.3(8) no
O14 Cl2 O15 108.3(8) no
O14 Cl2 O16 107.4(7) no
O15 Cl2 O16 110.4(9) no
O17 Cl3 O18 108.1(6) no
O17 Cl3 O19 108.1(6) no
O17 Cl3 O20 111.7(6) no
O18 Cl3 O19 110.5(6) no
O18 Cl3 O20 108.9(6) no
O19 Cl3 O20 109.5(6) no
C17 O1 C18 111.2(10) no
C19 O2 C20 110.2(10) no
C21 O3 C22 111.7(10) no
C23 O4 C24 112.8(9) no
C48 O5 C49 112.6(10) no
C46 O6 C47 113.5(9) no
C44 O7 C45 110.5(10) no
C42 O8 C43 114.5(11) no
Co1 N1 C1 127.0(8) no
Co1 N1 C5 115.2(7) no
C1 N1 C5 117.8(10) no
Co1 N2 C6 118.8(7) no
Co1 N2 C10 120.1(7) no
C6 N2 C10 121.0(9) no
Co1 N3 C11 114.3(8) no
Co1 N3 C15 126.9(8) no
C11 N3 C15 118.8(11) no
C8 N4 C16 122.0(10) no
C8 N4 C25 122.2(9) no
C16 N4 C25 115.1(9) no
Co1 N5 C26 127.4(8) no
Co1 N5 C30 113.6(7) no
C26 N5 C30 118.8(10) no
Co1 N6 C31 120.2(8) no
Co1 N6 C35 119.1(8) no
C31 N6 C35 120.7(9) no
Co1 N7 C36 113.4(7) no
Co1 N7 C40 127.0(7) no
C36 N7 C40 119.6(10) no
C33 N8 C41 120.0(11) no
C33 N8 C50 121.3(11) no
C41 N8 C50 118.4(9) no
N1 C1 C2 122.0(10) no
C1 C2 C3 118.3(12) no
C2 C3 C4 120.0(12) no
C3 C4 C5 119.7(11) no
N1 C5 C4 122.0(10) no
N1 C5 C6 112.1(9) no
C4 C5 C6 125.9(10) no
N2 C6 C5 111.0(9) no
N2 C6 C7 121.6(11) no
C5 C6 C7 127.4(11) no
C6 C7 C8 118.7(11) no
N4 C8 C7 122.9(10) no
N4 C8 C9 118.0(10) no
C7 C8 C9 119.0(10) no
C8 C9 C10 117.7(10) no
N2 C10 C9 121.9(10) no
N2 C10 C11 110.9(9) no
C9 C10 C11 127.1(11) no
N3 C11 C10 113.0(11) no
N3 C11 C12 121.2(11) no
C10 C11 C12 125.8(10) no
C11 C12 C13 120.1(10) no
C12 C13 C14 117.7(11) no
C13 C14 C15 119.0(11) no
N3 C15 C14 123.2(11) no
N4 C16 C17 111.8(9) no
O1 C17 C16 106.4(10) no
O1 C18 C19 114.0(11) no
O2 C19 C18 107.1(11) no
O2 C20 C21 115.2(11) no
O3 C21 C20 111.1(11) no
O3 C22 C23 109.0(11) no
O4 C23 C22 112.9(11) no
O4 C24 C25 106.7(9) no
N4 C25 C24 115.3(11) no
N5 C26 C27 122.6(11) no
C26 C27 C28 119.5(11) no
C27 C28 C29 118.9(12) no
C28 C29 C30 118.2(11) no
N5 C30 C29 121.9(10) no
N5 C30 C31 113.3(10) no
C29 C30 C31 124.8(10) no
N6 C31 C30 110.3(9) no
N6 C31 C32 121.7(11) no
C30 C31 C32 128.0(11) no
C31 C32 C33 120.0(12) no
N8 C33 C32 121.8(11) no
N8 C33 C34 121.5(11) no
C32 C33 C34 116.7(10) no
C33 C34 C35 120.2(11) no
N6 C35 C34 120.7(11) no
N6 C35 C36 110.5(9) no
C34 C35 C36 128.7(11) no
N7 C36 C35 114.2(10) no
N7 C36 C37 120.3(10) no
C35 C36 C37 125.5(10) no
C36 C37 C38 118.8(11) no
C37 C38 C39 120.9(13) no
C38 C39 C40 120.2(13) no
N7 C40 C39 120.2(10) no
N8 C41 C42 111.2(11) no
O8 C42 C41 112.4(11) no
O8 C43 C44 115.9(12) no
O7 C44 C43 109.6(11) no
O7 C45 C46 110.9(11) no
O6 C46 C45 112.0(10) no
O6 C47 C48 109.1(11) no
O5 C48 C47 108.4(12) no
O5 C49 C50 110.1(11) no
N8 C50 C49 114.3(10) no
C51 O21 H21 109.475 no
H5 O22 H6 107(16) no
N1 C1 H1 119.021 no
C2 C1 H1 119.019 no
C1 C2 H2 120.833 no
C3 C2 H2 120.842 no
C2 C3 H3 120.023 no
C4 C3 H3 120.021 no
C3 C4 H4 120.141 no
C5 C4 H4 120.134 no
C6 C7 H7 120.652 no
C8 C7 H7 120.652 no
C8 C9 H9 121.141 no
C10 C9 H9 121.144 no
C11 C12 H12 119.971 no
C13 C12 H12 119.965 no
C12 C13 H13 121.168 no
C14 C13 H13 121.166 no
C13 C14 H14 120.481 no
C15 C14 H14 120.483 no
N3 C15 H15 118.383 no
C14 C15 H15 118.390 no
N4 C16 H16A 109.257 no
N4 C16 H16B 109.253 no
C17 C16 H16A 109.253 no
C17 C16 H16B 109.259 no
H16A C16 H16B 107.926 no
O1 C17 H17A 110.452 no
O1 C17 H17B 110.444 no
C16 C17 H17A 110.452 no
C16 C17 H17B 110.448 no
H17A C17 H17B 108.644 no
O1 C18 H18A 108.759 no
O1 C18 H18B 108.762 no
C19 C18 H18A 108.763 no
C19 C18 H18B 108.766 no
H18A C18 H18B 107.654 no
O2 C19 H19A 110.294 no
O2 C19 H19B 110.295 no
C18 C19 H19A 110.291 no
C18 C19 H19B 110.289 no
H19A C19 H19B 108.538 no
O2 C20 H20A 108.474 no
O2 C20 H20B 108.478 no
C21 C20 H20A 108.465 no
C21 C20 H20B 108.478 no
H20A C20 H20B 107.499 no
O3 C21 H21A 109.410 no
O3 C21 H21B 109.415 no
C20 C21 H21A 109.416 no
C20 C21 H21B 109.416 no
H21A C21 H21B 108.037 no
O3 C22 H22A 109.885 no
O3 C22 H22B 109.885 no
C23 C22 H22A 109.877 no
C23 C22 H22B 109.879 no
H22A C22 H22B 108.297 no
O4 C23 H23A 109.006 no
O4 C23 H23B 109.008 no
C22 C23 H23A 109.009 no
C22 C23 H23B 109.015 no
H23A C23 H23B 107.796 no
O4 C24 H24A 110.387 no
O4 C24 H24B 110.388 no
C25 C24 H24A 110.389 no
C25 C24 H24B 110.393 no
H24A C24 H24B 108.597 no
N4 C25 H25A 108.460 no
N4 C25 H25B 108.456 no
C24 C25 H25A 108.463 no
C24 C25 H25B 108.461 no
H25A C25 H25B 107.486 no
N5 C26 H26 118.708 no
C27 C26 H26 118.704 no
C26 C27 H27 120.236 no
C28 C27 H27 120.239 no
C27 C28 H28 120.568 no
C29 C28 H28 120.559 no
C28 C29 H29 120.888 no
C30 C29 H29 120.881 no
C31 C32 H32 120.008 no
C33 C32 H32 120.011 no
C33 C34 H34 119.888 no
C35 C34 H34 119.902 no
C36 C37 H37 120.610 no
C38 C37 H37 120.594 no
C37 C38 H38 119.558 no
C39 C38 H38 119.575 no
C38 C39 H39 119.913 no
C40 C39 H39 119.926 no
N7 C40 H40 119.898 no
C39 C40 H40 119.886 no
N8 C41 H41A 109.396 no
N8 C41 H41B 109.392 no
C42 C41 H41A 109.398 no
C42 C41 H41B 109.394 no
H41A C41 H41B 108.007 no
O8 C42 H42A 109.132 no
O8 C42 H42B 109.132 no
C41 C42 H42A 109.128 no
C41 C42 H42B 109.134 no
H42A C42 H42B 107.861 no
O8 C43 H43A 108.294 no
O8 C43 H43B 108.291 no
C44 C43 H43A 108.307 no
C44 C43 H43B 108.303 no
H43A C43 H43B 107.409 no
O7 C44 H44A 109.754 no
O7 C44 H44B 109.758 no
C43 C44 H44A 109.758 no
C43 C44 H44B 109.758 no
H44A C44 H44B 108.224 no
O7 C45 H45A 109.466 no
O7 C45 H45B 109.463 no
C46 C45 H45A 109.470 no
C46 C45 H45B 109.471 no
H45A C45 H45B 108.057 no
O6 C46 H46A 109.215 no
O6 C46 H46B 109.219 no
C45 C46 H46A 109.216 no
C45 C46 H46B 109.217 no
H46A C46 H46B 107.910 no
O6 C47 H47A 109.862 no
O6 C47 H47B 109.865 no
C48 C47 H47A 109.870 no
C48 C47 H47B 109.868 no
H47A C47 H47B 108.282 no
O5 C48 H48A 110.013 no
O5 C48 H48B 110.017 no
C47 C48 H48A 110.013 no
C47 C48 H48B 110.016 no
H48A C48 H48B 108.374 no
O5 C49 H49A 109.631 no
O5 C49 H49B 109.634 no
C50 C49 H49A 109.629 no
C50 C49 H49B 109.629 no
H49A C49 H49B 108.155 no
N8 C50 H50A 108.683 no
N8 C50 H50B 108.676 no
C49 C50 H50A 108.681 no
C49 C50 H50B 108.680 no
H50A C50 H50B 107.616 no
O21 C51 H51A 109.476 no
O21 C51 H51B 109.467 no
O21 C51 H51C 109.476 no
H51A C51 H51B 109.467 no
H51A C51 H51C 109.471 no
H51B C51 H51C 109.469 no

loop_
_geom_bond_atom_site_label_1
_geom_bond_atom_site_label_2
_geom_bond_distance
_geom_bond_publ_flag
Co1 N1 1.910(10) no
Co1 N2 1.844(9) no
Co1 N3 1.949(10) no
Co1 N5 1.940(10) no
Co1 N6 1.844(9) no
Co1 N7 1.944(10) no
Cl1 O9 1.433(15) no
Cl1 O10 1.322(13) no
Cl1 O11 1.425(15) no
Cl1 O12 1.42(2) no
Cl2 O13 1.424(11) no
Cl2 O14 1.427(10) no
Cl2 O15 1.484(15) no
Cl2 O16 1.444(15) no
Cl3 O17 1.435(12) no
Cl3 O18 1.426(10) no
Cl3 O19 1.448(10) no
Cl3 O20 1.434(9) no
O1 C17 1.413(15) no
O1 C18 1.433(17) no
O2 C19 1.443(17) no
O2 C20 1.427(15) no
O3 C21 1.412(17) no
O3 C22 1.428(15) no
O4 C23 1.418(15) no
O4 C24 1.421(14) no
O5 C48 1.427(18) no
O5 C49 1.435(14) no
O6 C46 1.413(14) no
O6 C47 1.432(16) no
O7 C44 1.418(16) no
O7 C45 1.463(19) no
O8 C42 1.442(16) no
O8 C43 1.431(15) no
O21 C51 1.44(2) no
N1 C1 1.355(16) no
N1 C5 1.382(14) no
N2 C6 1.366(14) no
N2 C10 1.329(15) no
N3 C11 1.350(14) no
N3 C15 1.333(15) no
N4 C8 1.376(14) no
N4 C16 1.466(15) no
N4 C25 1.455(16) no
N5 C26 1.329(15) no
N5 C30 1.386(14) no
N6 C31 1.352(16) no
N6 C35 1.371(15) no
N7 C36 1.375(13) no
N7 C40 1.346(14) no
N8 C33 1.345(15) no
N8 C41 1.468(16) no
N8 C50 1.469(17) no
C1 C2 1.410(19) no
C2 C3 1.383(17) no
C3 C4 1.375(18) no
C4 C5 1.370(16) no
C5 C6 1.474(16) no
C6 C7 1.374(15) no
C7 C8 1.412(17) no
C8 C9 1.436(16) no
C9 C10 1.393(14) no
C10 C11 1.481(17) no
C11 C12 1.383(18) no
C12 C13 1.383(17) no
C13 C14 1.406(16) no
C14 C15 1.360(18) no
C16 C17 1.533(18) no
C18 C19 1.538(18) no
C20 C21 1.482(19) no
C22 C23 1.52(2) no
C24 C25 1.537(16) no
C26 C27 1.378(19) no
C27 C28 1.412(17) no
C28 C29 1.398(17) no
C29 C30 1.398(18) no
C30 C31 1.478(16) no
C31 C32 1.366(16) no
C32 C33 1.437(17) no
C33 C34 1.430(17) no
C34 C35 1.374(15) no
C35 C36 1.457(17) no
C36 C37 1.401(17) no
C37 C38 1.375(19) no
C38 C39 1.334(18) no
C39 C40 1.409(19) no
C41 C42 1.529(17) no
C43 C44 1.53(2) no
C45 C46 1.478(19) no
C47 C48 1.485(18) no
C49 C50 1.49(2) no
O21 H21 0.820 no
O22 H5 0.86(13) no
O22 H6 0.86(12) no
C1 H1 0.930 no
C2 H2 0.930 no
C3 H3 0.930 no
C4 H4 0.930 no
C7 H7 0.930 no
C9 H9 0.930 no
C12 H12 0.930 no
C13 H13 0.930 no
C14 H14 0.930 no
C15 H15 0.930 no
C16 H16A 0.970 no
C16 H16B 0.970 no
C17 H17A 0.970 no
C17 H17B 0.970 no
C18 H18A 0.970 no
C18 H18B 0.970 no
C19 H19A 0.970 no
C19 H19B 0.970 no
C20 H20A 0.970 no
C20 H20B 0.970 no
C21 H21A 0.970 no
C21 H21B 0.970 no
C22 H22A 0.970 no
C22 H22B 0.970 no
C23 H23A 0.970 no
C23 H23B 0.970 no
C24 H24A 0.970 no
C24 H24B 0.970 no
C25 H25A 0.970 no
C25 H25B 0.970 no
C26 H26 0.930 no
C27 H27 0.930 no
C28 H28 0.930 no
C29 H29 0.930 no
C32 H32 0.930 no
C34 H34 0.930 no
C37 H37 0.930 no
C38 H38 0.930 no
C39 H39 0.930 no
C40 H40 0.930 no
C41 H41A 0.970 no
C41 H41B 0.970 no
C42 H42A 0.970 no
C42 H42B 0.970 no
C43 H43A 0.970 no
C43 H43B 0.970 no
C44 H44A 0.970 no
C44 H44B 0.970 no
C45 H45A 0.970 no
C45 H45B 0.970 no
C46 H46A 0.970 no
C46 H46B 0.970 no
C47 H47A 0.970 no
C47 H47B 0.970 no
C48 H48A 0.970 no
C48 H48B 0.970 no
C49 H49A 0.970 no
C49 H49B 0.970 no
C50 H50A 0.970 no
C50 H50B 0.970 no
C51 H51A 0.960 no
C51 H51B 0.960 no
C51 H51C 0.960 no

loop_
_geom_hbond_atom_site_label_D
_geom_hbond_atom_site_label_H
_geom_hbond_atom_site_label_A
_geom_hbond_site_symmetry_A
_geom_hbond_distance_DH
_geom_hbond_distance_HA
_geom_hbond_distance_DA
_geom_hbond_angle_DHA
_geom_hbond_publ_flag
O21 H21 O8 . 0.82 1.987 2.802(15) 173 yes
O22 H5 O9 . 0.86(13) 2.11(14) 2.960(19) 172(15) yes
O22 H6 O5 . 0.86(12) 2.17(11) 2.934(13) 148(14) yes
C4 H4 O18 . 0.93 2.56 3.299(16) 137 y
C15 H15 O11 1_655 0.93 2.54 3.35(2) 145 y
C16 H16B O6 1_546 0.97 2.58 3.491(15) 157 y
C20 H20B O10 1_546 0.97 2.54 3.50(2) 170 y
C22 H22A O13 1_545 0.97 2.41 3.365(17) 168 y
C25 H25A O6 1_546 0.97 2.59 3.517(14) 160 y
C25 H25B O20 1_655 0.97 2.49 3.331(15) 145 y
C26 H26 O16 1_545 0.93 2.54 3.400(17) 155 y
C27 H27 O14 1_545 0.93 2.45 3.249(16) 143 y
C28 H28 O22 1_545 0.93 2.47 3.290(17) 147 y
C29 H29 O7 1_545 0.93 2.51 3.437(14) 175 y
C37 H37 O21 . 0.93 2.35 3.276(16) 177 y
C44 H44A O20 1_664 0.97 2.49 3.297(17) 141 y
C3 H3 Cg1 1_455 0.93 2.70 3.540(15) 151 y
C40 H40 Cg2 . 0.93 2.97 3.713(12) 138 y

loop_
_geom_torsion_atom_site_label_1
_geom_torsion_atom_site_label_2
_geom_torsion_atom_site_label_3
_geom_torsion_atom_site_label_4
_geom_torsion
_geom_torsion_publ_flag
N1 Co1 N2 C6 -1.5(7) no
N1 Co1 N2 C10 179.7(8) no
N2 Co1 N1 C1 -178.0(8) no
N2 Co1 N1 C5 3.0(6) no
N1 Co1 N5 C26 -80.1(8) no
N1 Co1 N5 C30 96.2(6) no
N5 Co1 N1 C1 -79.1(8) no
N5 Co1 N1 C5 101.9(6) no
N1 Co1 N6 C31 -90.3(8) no
N1 Co1 N6 C35 92.1(8) no
N6 Co1 N1 C1 3.5(9) no
N6 Co1 N1 C5 -175.5(6) no
N1 Co1 N7 C36 -98.9(6) no
N1 Co1 N7 C40 78.2(8) no
N7 Co1 N1 C1 86.2(8) no
N7 Co1 N1 C5 -92.9(6) no
N2 Co1 N3 C11 -0.3(6) no
N2 Co1 N3 C15 -179.8(9) no
N3 Co1 N2 C6 178.5(8) no
N3 Co1 N2 C10 -0.3(7) no
N2 Co1 N5 C26 2.8(9) no
N2 Co1 N5 C30 179.1(6) no
N5 Co1 N2 C6 -91.6(7) no
N5 Co1 N2 C10 89.7(8) no
N2 Co1 N7 C36 178.3(6) no
N2 Co1 N7 C40 -4.6(8) no
N7 Co1 N2 C6 88.2(7) no
N7 Co1 N2 C10 -90.6(7) no
N3 Co1 N5 C26 84.6(8) no
N3 Co1 N5 C30 -99.2(6) no
N5 Co1 N3 C11 -99.2(7) no
N5 Co1 N3 C15 81.3(8) no
N3 Co1 N6 C31 90.1(8) no
N3 Co1 N6 C35 -87.6(7) no
N6 Co1 N3 C11 178.2(6) no
N6 Co1 N3 C15 -1.3(9) no
N3 Co1 N7 C36 96.6(6) no
N3 Co1 N7 C40 -86.4(8) no
N7 Co1 N3 C11 95.5(6) no
N7 Co1 N3 C15 -84.1(8) no
N5 Co1 N6 C31 -0.2(7) no
N5 Co1 N6 C35 -177.9(8) no
N6 Co1 N5 C26 -178.1(9) no
N6 Co1 N5 C30 -1.8(6) no
N6 Co1 N7 C36 -0.8(6) no
N6 Co1 N7 C40 176.2(8) no
N7 Co1 N6 C31 -179.7(8) no
N7 Co1 N6 C35 2.6(7) no
C17 O1 C18 C19 55.3(12) no
C18 O1 C17 C16 164.1(8) no
C19 O2 C20 C21 66.0(14) no
C20 O2 C19 C18 174.2(9) no
C21 O3 C22 C23 -175.3(8) no
C22 O3 C21 C20 -167.2(8) no
C23 O4 C24 C25 176.6(9) no
C24 O4 C23 C22 -74.7(12) no
C48 O5 C49 C50 153.2(9) no
C49 O5 C48 C47 177.9(8) no
C46 O6 C47 C48 -177.6(9) no
C47 O6 C46 C45 178.5(9) no
C44 O7 C45 C46 101.9(11) no
C45 O7 C44 C43 -168.2(9) no
C42 O8 C43 C44 57.6(13) no
C43 O8 C42 C41 91.5(12) no
Co1 N1 C1 C2 -177.5(7) no
Co1 N1 C5 C4 176.8(7) no
Co1 N1 C5 C6 -3.7(11) no
C1 N1 C5 C4 -2.3(16) no
C1 N1 C5 C6 177.2(9) no
C5 N1 C1 C2 1.5(16) no
Co1 N2 C6 C5 -0.1(12) no
Co1 N2 C6 C7 -177.8(7) no
Co1 N2 C10 C9 177.3(7) no
Co1 N2 C10 C11 0.7(13) no
C6 N2 C10 C9 -1.5(17) no
C6 N2 C10 C11 -178.0(9) no
C10 N2 C6 C5 178.7(9) no
C10 N2 C6 C7 0.9(17) no
Co1 N3 C11 C10 0.7(12) no
Co1 N3 C11 C12 179.5(7) no
Co1 N3 C15 C14 -179.2(7) no
C11 N3 C15 C14 1.3(18) no
C15 N3 C11 C10 -179.7(10) no
C15 N3 C11 C12 -0.9(17) no
C8 N4 C16 C17 91.8(11) no
C16 N4 C8 C7 6.8(17) no
C16 N4 C8 C9 -177.1(9) no
C8 N4 C25 C24 -68.2(14) no
C25 N4 C8 C7 177.3(10) no
C25 N4 C8 C9 -6.7(16) no
C16 N4 C25 C24 102.8(10) no
C25 N4 C16 C17 -79.3(12) no
Co1 N5 C26 C27 175.0(7) no
Co1 N5 C30 C29 -176.7(7) no
Co1 N5 C30 C31 3.3(11) no
C26 N5 C30 C29 -0.1(16) no
C26 N5 C30 C31 179.9(9) no
C30 N5 C26 C27 -1.1(17) no
Co1 N6 C31 C30 1.9(13) no
Co1 N6 C31 C32 -178.2(7) no
Co1 N6 C35 C34 177.2(7) no
Co1 N6 C35 C36 -3.7(13) no
C31 N6 C35 C34 -0.5(17) no
C31 N6 C35 C36 178.6(10) no
C35 N6 C31 C30 179.6(9) no
C35 N6 C31 C32 -0.5(18) no
Co1 N7 C36 C35 -1.0(12) no
Co1 N7 C36 C37 179.2(7) no
Co1 N7 C40 C39 -179.8(7) no
C36 N7 C40 C39 -2.9(16) no
C40 N7 C36 C35 -178.2(9) no
C40 N7 C36 C37 1.9(16) no
C33 N8 C41 C42 -86.0(13) no
C41 N8 C33 C32 -172.5(10) no
C41 N8 C33 C34 6.7(17) no
C33 N8 C50 C49 63.4(14) no
C50 N8 C33 C32 13.5(17) no
C50 N8 C33 C34 -167.3(10) no
C41 N8 C50 C49 -110.7(11) no
C50 N8 C41 C42 88.1(12) no
N1 C1 C2 C3 2.2(18) no
C1 C2 C3 C4 -5.1(19) no
C2 C3 C4 C5 4.4(19) no
C3 C4 C5 N1 -0.6(18) no
C3 C4 C5 C6 -180.0(11) no
N1 C5 C6 N2 2.5(13) no
N1 C5 C6 C7 -180.0(10) no
C4 C5 C6 N2 -178.1(11) no
C4 C5 C6 C7 -0.6(19) no
N2 C6 C7 C8 -1.5(17) no
C5 C6 C7 C8 -178.9(10) no
C6 C7 C8 N4 178.6(10) no
C6 C7 C8 C9 2.6(17) no
N4 C8 C9 C10 -179.2(9) no
C7 C8 C9 C10 -3.1(16) no
C8 C9 C10 N2 2.6(17) no
C8 C9 C10 C11 178.5(10) no
N2 C10 C11 N3 -0.9(14) no
N2 C10 C11 C12 -179.6(10) no
C9 C10 C11 N3 -177.2(11) no
C9 C10 C11 C12 4(2) no
N3 C11 C12 C13 0.7(18) no
C10 C11 C12 C13 179.3(10) no
C11 C12 C13 C14 -0.8(17) no
C12 C13 C14 C15 1.1(18) no
C13 C14 C15 N3 -1.4(19) no
N4 C16 C17 O1 170.5(8) no
O1 C18 C19 O2 55.2(13) no
O2 C20 C21 O3 60.1(15) no
O3 C22 C23 O4 -53.7(12) no
O4 C24 C25 N4 -142.6(9) no
N5 C26 C27 C28 1.0(18) no
C26 C27 C28 C29 0.4(18) no
C27 C28 C29 C30 -1.5(18) no
C28 C29 C30 N5 1.4(17) no
C28 C29 C30 C31 -178.6(10) no
N5 C30 C31 N6 -3.3(14) no
N5 C30 C31 C32 176.8(10) no
C29 C30 C31 N6 176.7(10) no
C29 C30 C31 C32 -3(2) no
N6 C31 C32 C33 0.4(18) no
C30 C31 C32 C33 -179.8(10) no
C31 C32 C33 N8 -179.9(11) no
C31 C32 C33 C34 0.8(17) no
N8 C33 C34 C35 178.9(10) no
C32 C33 C34 C35 -1.8(17) no
C33 C34 C35 N6 1.7(18) no
C33 C34 C35 C36 -177.3(10) no
N6 C35 C36 N7 2.8(14) no
N6 C35 C36 C37 -177.3(10) no
C34 C35 C36 N7 -178.1(11) no
C34 C35 C36 C37 2(2) no
N7 C36 C37 C38 -0.7(17) no
C35 C36 C37 C38 179.4(10) no
C36 C37 C38 C39 1(2) no
C37 C38 C39 C40 -2(2) no
C38 C39 C40 N7 3(2) no
N8 C41 C42 O8 167.0(9) no
O8 C43 C44 O7 55.0(14) no
O7 C45 C46 O6 -72.7(13) no
O6 C47 C48 O5 63.1(13) no
O5 C49 C50 N8 50.2(12) no

_cod_database_fobs_code 2240981
